data_2223777
loop_
_publ_author_name
'Li, Jiang-Sheng'
'Simpson, Jim'

_publ_section_title
;
 2-[(<i>N</i>-Benzyl-4-methylbenzenesulfonamido)methyl]pyridinium
 nitrate
;
_journal_coeditor_code HB5137
_journal_issue 11
_journal_name_full 'Acta Crystallographica Section E'
_journal_page_first o2814
_journal_paper_doi 10.1107/S1600536809042330
_journal_volume 65
_journal_year 2009
_chemical_formula_iupac 'C20 H21 N2 O2 S +, N O3 -'
_chemical_formula_moiety 'C20 H21 N2 O2 S +, N O3 -'
_chemical_formula_sum 'C20 H21 N3 O5 S'
_chemical_formula_weight 415.46
_chemical_name_systematic
;
2-[(<i>N</i>-Benzyl-4-methylbenzenesulfonamido)methyl]pyridinium nitrate
;
_space_group_IT_number 2
_symmetry_cell_setting triclinic
_symmetry_space_group_name_Hall '-P 1'
_symmetry_space_group_name_H-M 'P -1'
_atom_sites_solution_hydrogens geom
_atom_sites_solution_primary direct
_atom_sites_solution_secondary difmap
_cell_angle_alpha 104.26(3)
_cell_angle_beta 91.82(3)
_cell_angle_gamma 95.64(2)
_cell_formula_units_Z 2
_cell_length_a 7.6852(15)
_cell_length_b 9.811(2)
_cell_length_c 13.240(3)
_cell_measurement_reflns_used 2706
_cell_measurement_temperature 113(2)
_cell_measurement_theta_max 27.900
_cell_measurement_theta_min 2.155
_cell_volume 961.2(4)
_computing_cell_refinement 'CrystalClear (Rigaku/MSC, 2005)'
_computing_data_collection 'CrystalClear (Rigaku/MSC, 2005)'
_computing_data_reduction 'CrystalClear (Rigaku/MSC, 2005)'
_computing_molecular_graphics
;
SHELXTL (Sheldrick, 2008) and Mercury (Macrae <i>et al.</i>,
2006)
;
_computing_publication_material
;
SHELXL97 (Sheldrick, 2008), enCIFer (Allen <i>et al.</i>,  2004)
and PLATON (Spek, 2009)
;
_computing_structure_refinement 'SHELXL97 (Sheldrick, 2008)'
_computing_structure_solution 'SHELXS97 (Sheldrick, 2008)'
_diffrn_ambient_temperature 113(2)
_diffrn_detector_area_resol_mean 7.31
_diffrn_measured_fraction_theta_full 0.989
_diffrn_measured_fraction_theta_max 0.989
_diffrn_measurement_device_type 'Rigaku Saturn CCD'
_diffrn_measurement_method '\w and \f'
_diffrn_radiation_monochromator graphite
_diffrn_radiation_source 'fine-focus sealed tube'
_diffrn_radiation_type MoK\a
_diffrn_radiation_wavelength 0.71073
_diffrn_reflns_av_R_equivalents 0.0987
_diffrn_reflns_av_sigmaI/netI 0.1505
_diffrn_reflns_limit_h_max 9
_diffrn_reflns_limit_h_min -9
_diffrn_reflns_limit_k_max 10
_diffrn_reflns_limit_k_min -11
_diffrn_reflns_limit_l_max 15
_diffrn_reflns_limit_l_min -13
_diffrn_reflns_number 7087
_diffrn_reflns_theta_full 25.00
_diffrn_reflns_theta_max 25.00
_diffrn_reflns_theta_min 1.59
_diffrn_standards_number 0
_exptl_absorpt_coefficient_mu 0.207
_exptl_absorpt_correction_T_max 0.976
_exptl_absorpt_correction_T_min 0.960
_exptl_absorpt_correction_type multi-scan
_exptl_absorpt_process_details '(CrystalClear; Rigaku/MSC, 2005)'
_exptl_crystal_colour colourless
_exptl_crystal_density_diffrn 1.435
_exptl_crystal_density_method 'not measured'
_exptl_crystal_description 'cut needle'
_exptl_crystal_F_000 436
_exptl_crystal_size_max 0.20
_exptl_crystal_size_mid 0.18
_exptl_crystal_size_min 0.12
_refine_diff_density_max 0.759
_refine_diff_density_min -0.727
_refine_ls_extinction_method none
_refine_ls_goodness_of_fit_ref 0.936
_refine_ls_hydrogen_treatment mixed
_refine_ls_matrix_type full
_refine_ls_number_parameters 267
_refine_ls_number_reflns 3355
_refine_ls_number_restraints 18
_refine_ls_restrained_S_all 0.940
_refine_ls_R_factor_all 0.0927
_refine_ls_R_factor_gt 0.0772
_refine_ls_shift/su_max 0.002
_refine_ls_shift/su_mean 0.000
_refine_ls_structure_factor_coef Fsqd
_refine_ls_weighting_details 'calc w=1/[\s^2^(Fo^2^)+(0.0858P)^2^] where P=(Fo^2^+2Fc^2^)/3'
_refine_ls_weighting_scheme calc
_refine_ls_wR_factor_gt 0.1838
_refine_ls_wR_factor_ref 0.1884
_reflns_number_gt 2020
_reflns_number_total 3355
_reflns_threshold_expression I>2\s(I)
_cod_data_source_file hb5137.cif
_cod_data_source_block I
_cod_original_cell_volume 961.2(3)
_cod_database_code 2223777
_cod_database_fobs_code 2223777

loop_
_symmetry_equiv_pos_as_xyz
'x, y, z'
'-x, -y, -z'

loop_
_atom_site_type_symbol
_atom_site_label
_atom_site_fract_x
_atom_site_fract_y
_atom_site_fract_z
_atom_site_U_iso_or_equiv
_atom_site_adp_type
_atom_site_calc_flag
_atom_site_refinement_flags
_atom_site_occupancy
_atom_site_disorder_assembly
_atom_site_disorder_group
S S1 0.18143(12) 0.79196(10) 0.86138(8) 0.0205(3) Uani d . 1 . .
O O1 0.1109(3) 0.9220(3) 0.9041(2) 0.0274(7) Uani d . 1 . .
O O2 0.2282(3) 0.7040(3) 0.9273(2) 0.0246(7) Uani d . 1 . .
N N1 0.5863(4) 0.5427(4) 0.8435(3) 0.0227(8) Uani d . 1 . .
N N2 0.3629(4) 0.8340(3) 0.8070(2) 0.0182(8) Uani d U 1 . .
C C1 0.6827(5) 0.4979(4) 0.9147(3) 0.0263(10) Uani d . 1 . .
H H1 0.6861 0.3995 0.9078 0.032 Uiso calc R 1 . .
C C2 0.7735(5) 0.5931(4) 0.9951(3) 0.0256(10) Uani d . 1 . .
H H2 0.8407 0.5620 1.0449 0.031 Uiso calc R 1 . .
C C3 0.7679(5) 0.7362(4) 1.0043(3) 0.0240(10) Uani d . 1 . .
H H3 0.8321 0.8043 1.0599 0.029 Uiso calc R 1 . .
C C4 0.6674(5) 0.7786(4) 0.9313(3) 0.0234(10) Uani d . 1 . .
H H4 0.6620 0.8764 0.9368 0.028 Uiso calc R 1 . .
C C5 0.5758(5) 0.6794(4) 0.8510(3) 0.0178(9) Uani d U 1 . .
C C6 0.4652(5) 0.7138(4) 0.7666(3) 0.0204(9) Uani d . 1 . .
H H6A 0.5421 0.7370 0.7132 0.024 Uiso calc R 1 . .
H H6B 0.3836 0.6294 0.7322 0.024 Uiso calc R 1 . .
C C7 0.3525(5) 0.9325(4) 0.7392(3) 0.0225(10) Uani d . 1 . .
H H7A 0.2762 1.0060 0.7695 0.027 Uiso calc R 1 . .
H H7B 0.3007 0.8802 0.6693 0.027 Uiso calc R 1 . .
C C8 0.5338(5) 1.0014(4) 0.7292(3) 0.0190(9) Uani d . 1 . .
C C9 0.6059(5) 0.9836(4) 0.6327(3) 0.0246(10) Uani d . 1 . .
H H9 0.5395 0.9303 0.5715 0.030 Uiso calc R 1 . .
C C10 0.7760(5) 1.0438(4) 0.6253(4) 0.0285(11) Uani d . 1 . .
H H10 0.8249 1.0324 0.5591 0.034 Uiso calc R 1 . .
C C11 0.8726(5) 1.1195(4) 0.7142(4) 0.0277(11) Uani d . 1 . .
H H11 0.9891 1.1589 0.7094 0.033 Uiso calc R 1 . .
C C12 0.8006(5) 1.1386(4) 0.8104(4) 0.0254(10) Uani d . 1 . .
H H12 0.8675 1.1913 0.8716 0.030 Uiso calc R 1 . .
C C13 0.6312(5) 1.0808(4) 0.8175(3) 0.0232(10) Uani d . 1 . .
H H13 0.5813 1.0957 0.8836 0.028 Uiso calc R 1 . .
C C14 0.0365(5) 0.6861(4) 0.7588(3) 0.0182(9) Uani d U 1 . .
C C15 0.0291(5) 0.5396(4) 0.7362(3) 0.0219(10) Uani d . 1 . .
H H15 0.0953 0.4958 0.7786 0.026 Uiso calc R 1 . .
C C16 -0.0733(5) 0.4593(4) 0.6532(3) 0.0250(10) Uani d . 1 . .
H H16 -0.0801 0.3591 0.6390 0.030 Uiso calc R 1 . .
C C17 -0.1692(5) 0.5217(4) 0.5878(3) 0.0224(10) Uani d . 1 . .
C C18 -0.1592(5) 0.6684(4) 0.6119(3) 0.0222(10) Uani d . 1 . .
H H18 -0.2239 0.7125 0.5689 0.027 Uiso calc R 1 . .
C C19 -0.0576(5) 0.7516(4) 0.6967(3) 0.0224(10) Uani d . 1 . .
H H19 -0.0522 0.8518 0.7122 0.027 Uiso calc R 1 . .
C C20 -0.2769(5) 0.4302(4) 0.4942(3) 0.0288(10) Uani d . 1 . .
H H20A -0.3691 0.3705 0.5174 0.043 Uiso calc R 1 . .
H H20B -0.2014 0.3703 0.4488 0.043 Uiso calc R 1 . .
H H20C -0.3302 0.4904 0.4557 0.043 Uiso calc R 1 . .
H H1A 0.525(5) 0.470(4) 0.796(3) 0.014(10) Uiso d . 1 . .
O O3 0.4546(4) 0.3632(3) 0.6655(2) 0.0349(8) Uani d . 1 . .
O O4 0.2927(4) 0.2835(3) 0.7733(2) 0.0319(8) Uani d . 1 . .
N N3 0.3338(4) 0.2729(3) 0.6806(3) 0.0258(8) Uani d . 1 . .
O O5 0.2626(4) 0.1803(3) 0.6083(2) 0.0346(8) Uani d . 1 . .

loop_
_atom_site_aniso_label
_atom_site_aniso_U_11
_atom_site_aniso_U_22
_atom_site_aniso_U_33
_atom_site_aniso_U_12
_atom_site_aniso_U_13
_atom_site_aniso_U_23
S1 0.0123(5) 0.0245(6) 0.0255(6) 0.0017(4) 0.0065(4) 0.0070(4)
O1 0.0220(16) 0.0240(15) 0.0345(19) 0.0057(12) 0.0082(14) 0.0020(13)
O2 0.0183(15) 0.0334(17) 0.0247(18) -0.0012(12) 0.0055(13) 0.0132(13)
N1 0.0161(19) 0.022(2) 0.030(2) 0.0022(15) 0.0065(16) 0.0068(17)
N2 0.0156(11) 0.0195(11) 0.0202(11) 0.0022(8) 0.0038(8) 0.0057(8)
C1 0.026(2) 0.025(2) 0.034(3) 0.0112(19) 0.008(2) 0.015(2)
C2 0.018(2) 0.036(3) 0.029(3) 0.0085(19) 0.005(2) 0.018(2)
C3 0.013(2) 0.034(3) 0.026(3) 0.0035(18) 0.0050(18) 0.011(2)
C4 0.019(2) 0.022(2) 0.031(3) 0.0034(17) 0.009(2) 0.0079(19)
C5 0.0084(18) 0.019(2) 0.030(2) 0.0035(15) 0.0100(17) 0.0117(17)
C6 0.013(2) 0.022(2) 0.028(3) 0.0050(16) 0.0076(18) 0.0076(18)
C7 0.012(2) 0.024(2) 0.034(3) 0.0021(17) 0.0049(19) 0.0121(19)
C8 0.012(2) 0.020(2) 0.030(3) 0.0036(16) 0.0044(18) 0.0120(18)
C9 0.021(2) 0.023(2) 0.033(3) 0.0046(18) 0.004(2) 0.0118(19)
C10 0.025(2) 0.028(2) 0.040(3) 0.0091(19) 0.016(2) 0.020(2)
C11 0.013(2) 0.024(2) 0.052(3) 0.0042(18) 0.010(2) 0.019(2)
C12 0.010(2) 0.020(2) 0.046(3) -0.0011(16) 0.003(2) 0.010(2)
C13 0.018(2) 0.025(2) 0.029(3) 0.0073(18) 0.009(2) 0.0077(19)
C14 0.0093(18) 0.024(2) 0.023(2) 0.0040(15) 0.0103(16) 0.0066(17)
C15 0.015(2) 0.026(2) 0.028(3) 0.0012(17) 0.0058(19) 0.0132(19)
C16 0.024(2) 0.020(2) 0.033(3) -0.0006(18) 0.009(2) 0.0090(19)
C17 0.010(2) 0.033(2) 0.026(3) 0.0011(17) 0.0111(18) 0.0100(19)
C18 0.010(2) 0.033(2) 0.028(3) 0.0080(17) 0.0102(18) 0.0120(19)
C19 0.015(2) 0.023(2) 0.032(3) 0.0068(17) 0.0122(19) 0.0081(19)
C20 0.019(2) 0.034(2) 0.031(3) -0.0003(18) 0.007(2) 0.005(2)
O3 0.0331(18) 0.0320(17) 0.039(2) -0.0090(14) 0.0143(15) 0.0111(14)
O4 0.0257(17) 0.0449(19) 0.0253(19) 0.0004(13) 0.0091(14) 0.0092(14)
N3 0.021(2) 0.027(2) 0.033(2) 0.0045(16) 0.0084(17) 0.0113(18)
O5 0.0264(17) 0.0375(18) 0.032(2) -0.0073(14) 0.0016(15) -0.0019(15)

loop_
_atom_type_symbol
_atom_type_description
_atom_type_scat_dispersion_real
_atom_type_scat_dispersion_imag
_atom_type_scat_source
C C 0.0033 0.0016 'International Tables Vol C Tables 4.2.6.8 and 6.1.1.4'
H H 0.0000 0.0000 'International Tables Vol C Tables 4.2.6.8 and 6.1.1.4'
N N 0.0061 0.0033 'International Tables Vol C Tables 4.2.6.8 and 6.1.1.4'
O O 0.0106 0.0060 'International Tables Vol C Tables 4.2.6.8 and 6.1.1.4'
S S 0.1246 0.1234 'International Tables Vol C Tables 4.2.6.8 and 6.1.1.4'

loop_
_geom_angle_atom_site_label_1
_geom_angle_atom_site_label_2
_geom_angle_atom_site_label_3
_geom_angle_site_symmetry_1
_geom_angle_site_symmetry_3
_geom_angle
_geom_angle_publ_flag
O1 S1 O2 . . 120.51(18) ?
O1 S1 N2 . . 106.19(16) ?
O2 S1 N2 . . 106.00(16) ?
O1 S1 C14 . . 109.31(17) ?
O2 S1 C14 . . 107.56(17) ?
N2 S1 C14 . . 106.42(17) ?
C5 N1 C1 . . 121.9(4) ?
C5 N1 H1A . . 125(2) ?
C1 N1 H1A . . 113(2) ?
C7 N2 C6 . . 114.8(3) ?
C7 N2 S1 . . 116.9(2) ?
C6 N2 S1 . . 114.4(2) ?
C2 C1 N1 . . 120.2(4) ?
C2 C1 H1 . . 119.9 ?
N1 C1 H1 . . 119.9 ?
C1 C2 C3 . . 119.5(4) ?
C1 C2 H2 . . 120.3 ?
C3 C2 H2 . . 120.3 ?
C2 C3 C4 . . 119.1(4) ?
C2 C3 H3 . . 120.5 ?
C4 C3 H3 . . 120.5 ?
C5 C4 C3 . . 120.0(4) ?
C5 C4 H4 . . 120.0 ?
C3 C4 H4 . . 120.0 ?
N1 C5 C4 . . 119.3(4) ?
N1 C5 C6 . . 116.2(4) ?
C4 C5 C6 . . 124.4(3) ?
N2 C6 C5 . . 112.7(3) ?
N2 C6 H6A . . 109.1 ?
C5 C6 H6A . . 109.1 ?
N2 C6 H6B . . 109.1 ?
C5 C6 H6B . . 109.1 ?
H6A C6 H6B . . 107.8 ?
N2 C7 C8 . . 109.7(3) ?
N2 C7 H7A . . 109.7 ?
C8 C7 H7A . . 109.7 ?
N2 C7 H7B . . 109.7 ?
C8 C7 H7B . . 109.7 ?
H7A C7 H7B . . 108.2 ?
C13 C8 C9 . . 119.3(4) ?
C13 C8 C7 . . 119.8(4) ?
C9 C8 C7 . . 120.8(4) ?
C8 C9 C10 . . 120.1(4) ?
C8 C9 H9 . . 119.9 ?
C10 C9 H9 . . 119.9 ?
C11 C10 C9 . . 119.8(4) ?
C11 C10 H10 . . 120.1 ?
C9 C10 H10 . . 120.1 ?
C10 C11 C12 . . 120.2(4) ?
C10 C11 H11 . . 119.9 ?
C12 C11 H11 . . 119.9 ?
C11 C12 C13 . . 120.0(4) ?
C11 C12 H12 . . 120.0 ?
C13 C12 H12 . . 120.0 ?
C8 C13 C12 . . 120.5(4) ?
C8 C13 H13 . . 119.7 ?
C12 C13 H13 . . 119.7 ?
C15 C14 C19 . . 120.8(4) ?
C15 C14 S1 . . 120.0(3) ?
C19 C14 S1 . . 119.1(3) ?
C16 C15 C14 . . 119.7(4) ?
C16 C15 H15 . . 120.1 ?
C14 C15 H15 . . 120.1 ?
C15 C16 C17 . . 121.2(4) ?
C15 C16 H16 . . 119.4 ?
C17 C16 H16 . . 119.4 ?
C18 C17 C16 . . 118.0(4) ?
C18 C17 C20 . . 121.9(3) ?
C16 C17 C20 . . 120.1(3) ?
C19 C18 C17 . . 121.5(4) ?
C19 C18 H18 . . 119.2 ?
C17 C18 H18 . . 119.2 ?
C18 C19 C14 . . 118.8(4) ?
C18 C19 H19 . . 120.6 ?
C14 C19 H19 . . 120.6 ?
C17 C20 H20A . . 109.5 ?
C17 C20 H20B . . 109.5 ?
H20A C20 H20B . . 109.5 ?
C17 C20 H20C . . 109.5 ?
H20A C20 H20C . . 109.5 ?
H20B C20 H20C . . 109.5 ?
O5 N3 O4 . . 121.9(4) ?
O5 N3 O3 . . 121.1(4) ?
O4 N3 O3 . . 117.0(4) ?

loop_
_geom_bond_atom_site_label_1
_geom_bond_atom_site_label_2
_geom_bond_site_symmetry_2
_geom_bond_distance
_geom_bond_publ_flag
S1 O1 . 1.429(3) ?
S1 O2 . 1.431(3) ?
S1 N2 . 1.652(3) ?
S1 C14 . 1.773(4) ?
N1 C5 . 1.331(5) ?
N1 C1 . 1.362(5) ?
N1 H1A . 0.91(4) ?
N2 C7 . 1.478(5) ?
N2 C6 . 1.481(4) ?
C1 C2 . 1.351(6) ?
C1 H1 . 0.9500 ?
C2 C3 . 1.384(5) ?
C2 H2 . 0.9500 ?
C3 C4 . 1.385(5) ?
C3 H3 . 0.9500 ?
C4 C5 . 1.371(6) ?
C4 H4 . 0.9500 ?
C5 C6 . 1.507(5) ?
C6 H6A . 0.9900 ?
C6 H6B . 0.9900 ?
C7 C8 . 1.512(5) ?
C7 H7A . 0.9900 ?
C7 H7B . 0.9900 ?
C8 C13 . 1.384(5) ?
C8 C9 . 1.388(6) ?
C9 C10 . 1.398(5) ?
C9 H9 . 0.9500 ?
C10 C11 . 1.376(6) ?
C10 H10 . 0.9500 ?
C11 C12 . 1.383(6) ?
C11 H11 . 0.9500 ?
C12 C13 . 1.384(5) ?
C12 H12 . 0.9500 ?
C13 H13 . 0.9500 ?
C14 C15 . 1.388(5) ?
C14 C19 . 1.389(5) ?
C15 C16 . 1.358(6) ?
C15 H15 . 0.9500 ?
C16 C17 . 1.406(5) ?
C16 H16 . 0.9500 ?
C17 C18 . 1.389(5) ?
C17 C20 . 1.505(6) ?
C18 C19 . 1.380(6) ?
C18 H18 . 0.9500 ?
C19 H19 . 0.9500 ?
C20 H20A . 0.9800 ?
C20 H20B . 0.9800 ?
C20 H20C . 0.9800 ?
O3 N3 . 1.275(4) ?
O4 N3 . 1.258(4) ?
N3 O5 . 1.217(4) ?

loop_
_geom_hbond_atom_site_label_D
_geom_hbond_atom_site_label_H
_geom_hbond_atom_site_label_A
_geom_hbond_site_symmetry_A
_geom_hbond_distance_DH
_geom_hbond_distance_HA
_geom_hbond_distance_DA
_geom_hbond_angle_DHA
N1 H1A O3 . 0.91(4) 1.82(4) 2.670(5) 156(3)
N1 H1A O4 . 0.91(4) 2.39(4) 3.161(5) 144(3)
C6 H6B O3 . 0.99 2.66 3.362(5) 128
C15 H15 O4 . 0.95 2.68 3.493(5) 144
C1 H1 O2 2_667 0.95 2.71 3.315(5) 122
C3 H3 O1 2_677 0.95 2.60 3.301(5) 131
C20 H20A O3 1_455 0.98 2.43 3.256(5) 142
C7 H7A O4 1_565 0.99 2.70 3.440(5) 132
C11 H11 O4 1_665 0.95 2.54 3.439(5) 158
C11 H11 O5 1_665 0.95 2.55 3.411(5) 151
C20 H20C O3 2_566 0.98 2.62 3.594(5) 174
C10 H10 O5 2_666 0.95 2.66 3.309(6) 126

loop_
_geom_torsion_atom_site_label_1
_geom_torsion_atom_site_label_2
_geom_torsion_atom_site_label_3
_geom_torsion_atom_site_label_4
_geom_torsion_site_symmetry_1
_geom_torsion_site_symmetry_2
_geom_torsion_site_symmetry_3
_geom_torsion_site_symmetry_4
_geom_torsion
_geom_torsion_publ_flag
O1 S1 N2 C7 . . . . -47.2(3) ?
O2 S1 N2 C7 . . . . -176.5(3) ?
C14 S1 N2 C7 . . . . 69.2(3) ?
O1 S1 N2 C6 . . . . 174.5(3) ?
O2 S1 N2 C6 . . . . 45.2(3) ?
C14 S1 N2 C6 . . . . -69.1(3) ?
C5 N1 C1 C2 . . . . -1.0(6) ?
N1 C1 C2 C3 . . . . -0.1(6) ?
C1 C2 C3 C4 . . . . 0.7(6) ?
C2 C3 C4 C5 . . . . -0.2(6) ?
C1 N1 C5 C4 . . . . 1.5(6) ?
C1 N1 C5 C6 . . . . 179.7(3) ?
C3 C4 C5 N1 . . . . -0.8(6) ?
C3 C4 C5 C6 . . . . -178.9(4) ?
C7 N2 C6 C5 . . . . 140.3(3) ?
S1 N2 C6 C5 . . . . -80.4(3) ?
N1 C5 C6 N2 . . . . 141.3(3) ?
C4 C5 C6 N2 . . . . -40.5(5) ?
C6 N2 C7 C8 . . . . -62.9(4) ?
S1 N2 C7 C8 . . . . 158.9(3) ?
N2 C7 C8 C13 . . . . -59.5(4) ?
N2 C7 C8 C9 . . . . 119.0(4) ?
C13 C8 C9 C10 . . . . 0.8(5) ?
C7 C8 C9 C10 . . . . -177.7(3) ?
C8 C9 C10 C11 . . . . 0.7(5) ?
C9 C10 C11 C12 . . . . -1.3(5) ?
C10 C11 C12 C13 . . . . 0.3(6) ?
C9 C8 C13 C12 . . . . -1.8(5) ?
C7 C8 C13 C12 . . . . 176.7(3) ?
C11 C12 C13 C8 . . . . 1.3(5) ?
O1 S1 C14 C15 . . . . -151.3(3) ?
O2 S1 C14 C15 . . . . -18.9(4) ?
N2 S1 C14 C15 . . . . 94.4(3) ?
O1 S1 C14 C19 . . . . 34.0(4) ?
O2 S1 C14 C19 . . . . 166.4(3) ?
N2 S1 C14 C19 . . . . -80.3(3) ?
C19 C14 C15 C16 . . . . -0.9(6) ?
S1 C14 C15 C16 . . . . -175.5(3) ?
C14 C15 C16 C17 . . . . 1.5(6) ?
C15 C16 C17 C18 . . . . -1.3(6) ?
C15 C16 C17 C20 . . . . 178.0(4) ?
C16 C17 C18 C19 . . . . 0.5(6) ?
C20 C17 C18 C19 . . . . -178.7(4) ?
C17 C18 C19 C14 . . . . 0.1(6) ?
C15 C14 C19 C18 . . . . 0.1(6) ?
S1 C14 C19 C18 . . . . 174.8(3) ?
